data_2207274
loop_
_publ_author_name
'Yan-Guang Wang'
'Hui-Ying An'
'Zhi-Feng Lu'
'Lin Wu'
'Jian-Hua Xu'

_publ_section_title
;
 5-Benzylbenzene-1,2,4-tricarbonitrile
;
_journal_coeditor_code JH6020
_journal_issue 11
_journal_name_full 'Acta Crystallographica Section E'
_journal_page_first o3543
_journal_page_last o3544
_journal_paper_doi 10.1107/S1600536805031260
_journal_volume 61
_journal_year 2005
_chemical_formula_iupac 'C16 H9 N3'
_chemical_formula_moiety 'C16 H9 N3'
_chemical_formula_sum 'C16 H9 N3'
_chemical_formula_weight 243.26
_chemical_melting_point 421.2
_chemical_name_systematic
;
5-Benzylbenzene-1,2,4-tricarbonitrile
;
_space_group_IT_number 14
_symmetry_cell_setting monoclinic
_symmetry_space_group_name_Hall '-P 2ybc'
_symmetry_space_group_name_H-M 'P 1 21/c 1'
_atom_sites_solution_hydrogens geom
_atom_sites_solution_primary direct
_atom_sites_solution_secondary difmap
_cell_angle_alpha 90.00
_cell_angle_beta 113.42(3)
_cell_angle_gamma 90.00
_cell_formula_units_Z 4
_cell_length_a 11.289(2)
_cell_length_b 8.6380(17)
_cell_length_c 14.193(3)
_cell_measurement_reflns_used 25
_cell_measurement_temperature 288(2)
_cell_measurement_theta_max 13
_cell_measurement_theta_min 10
_cell_volume 1270.0(5)
_computing_cell_refinement 'CAD4 Software'
_computing_data_collection 'CAD4 Software (Enraf--Nonius, 1989)'
_computing_data_reduction 'XCAD4 (Harms & Wocadlo, 1995)'
_computing_molecular_graphics SHELXTL
_computing_publication_material 'SHELXTL and PLATON (Spek, 2003)'
_computing_structure_refinement SHELXTL
_computing_structure_solution 'SHELXTL (Sheldrick, 1997)'
_diffrn_ambient_temperature 288(2)
_diffrn_measured_fraction_theta_full 0.993
_diffrn_measured_fraction_theta_max 0.993
_diffrn_measurement_device_type 'Enraf--Nonius CAD-4'
_diffrn_measurement_method \w/2\q
_diffrn_radiation_monochromator graphite
_diffrn_radiation_source 'fine-focus sealed tube'
_diffrn_radiation_type MoK\a
_diffrn_radiation_wavelength 0.71073
_diffrn_reflns_av_R_equivalents 0.0269
_diffrn_reflns_av_sigmaI/netI 0.0378
_diffrn_reflns_limit_h_max 13
_diffrn_reflns_limit_h_min 0
_diffrn_reflns_limit_k_max 10
_diffrn_reflns_limit_k_min 0
_diffrn_reflns_limit_l_max 16
_diffrn_reflns_limit_l_min -16
_diffrn_reflns_number 2622
_diffrn_reflns_theta_full 25.98
_diffrn_reflns_theta_max 25.98
_diffrn_reflns_theta_min 1.97
_diffrn_standards_decay_% 0
_diffrn_standards_interval_count 200
_diffrn_standards_interval_time 120
_diffrn_standards_number 3
_exptl_absorpt_coefficient_mu 0.078
_exptl_absorpt_correction_T_max 0.977
_exptl_absorpt_correction_T_min 0.954
_exptl_absorpt_correction_type psi-scan
_exptl_absorpt_process_details '(XCAD4; Harms & Wocadlo, 1995)'
_exptl_crystal_colour colourless
_exptl_crystal_density_diffrn 1.272
_exptl_crystal_density_method none
_exptl_crystal_description block
_exptl_crystal_F_000 504
_exptl_crystal_size_max 0.40
_exptl_crystal_size_mid 0.33
_exptl_crystal_size_min 0.30
_refine_diff_density_max 0.199
_refine_diff_density_min -0.246
_refine_ls_extinction_method none
_refine_ls_goodness_of_fit_ref 1.004
_refine_ls_hydrogen_treatment constr
_refine_ls_matrix_type full
_refine_ls_number_parameters 174
_refine_ls_number_reflns 2493
_refine_ls_number_restraints 0
_refine_ls_restrained_S_all 1.004
_refine_ls_R_factor_all 0.0927
_refine_ls_R_factor_gt 0.0518
_refine_ls_shift/su_max 0.006
_refine_ls_shift/su_mean 0.000
_refine_ls_structure_factor_coef Fsqd
_refine_ls_weighting_details 'calc w = 1/[\s^2^(Fo^2^)+(0.0301P)^2^+0.8P] where P = (Fo^2^+2Fc^2^)/3'
_refine_ls_weighting_scheme calc
_refine_ls_wR_factor_gt 0.1132
_refine_ls_wR_factor_ref 0.1244
_reflns_number_gt 1560
_reflns_number_total 2493
_reflns_threshold_expression I>2\s(I)
_cod_data_source_file jh6020.cif
_cod_data_source_block I
_cod_original_cell_volume 1270.0(4)
_cod_original_sg_symbol_H-M 'P 21/c'
_cod_database_code 2207274
_cod_database_fobs_code 2207274

loop_
_symmetry_equiv_pos_as_xyz
'x, y, z'
'-x, y+1/2, -z+1/2'
'-x, -y, -z'
'x, -y-1/2, z-1/2'

loop_
_atom_site_label
_atom_site_fract_x
_atom_site_fract_y
_atom_site_fract_z
_atom_site_U_iso_or_equiv
_atom_site_adp_type
_atom_site_calc_flag
_atom_site_refinement_flags
_atom_site_occupancy
_atom_site_type_symbol
N1 0.5853(2) 0.8025(3) 0.02270(18) 0.0766(7) Uani d . 1 N
N2 0.9076(2) 1.1853(3) 0.57250(17) 0.0727(7) Uani d . 1 N
N3 1.0586(2) 1.2572(3) 0.36706(18) 0.0682(6) Uani d . 1 N
C1 0.1781(2) 1.0524(3) 0.1829(3) 0.0692(8) Uani d . 1 C
H1 0.1038 1.1111 0.1683 0.083 Uiso calc R 1 H
C2 0.2198(2) 1.0170(3) 0.1066(2) 0.0662(8) Uani d . 1 C
H2 0.1732 1.0514 0.0399 0.079 Uiso calc R 1 H
C3 0.3306(2) 0.9307(3) 0.12879(18) 0.0514(6) Uani d . 1 C
H3 0.3578 0.9070 0.0766 0.062 Uiso calc R 1 H
C4 0.4014(2) 0.8791(2) 0.22713(17) 0.0387(5) Uani d . 1 C
C5 0.3574(2) 0.9142(3) 0.30277(19) 0.0504(6) Uani d . 1 C
H5 0.4030 0.8792 0.3695 0.060 Uiso calc R 1 H
C6 0.2471(2) 1.0001(3) 0.2806(2) 0.0641(7) Uani d . 1 C
H6 0.2191 1.0231 0.3324 0.077 Uiso calc R 1 H
C7 0.5250(2) 0.7900(2) 0.25312(18) 0.0438(5) Uani d . 1 C
H7A 0.5164 0.7223 0.1963 0.053 Uiso calc R 1 H
H7B 0.5399 0.7258 0.3128 0.053 Uiso calc R 1 H
C8 0.63948(19) 0.8949(2) 0.27495(16) 0.0380(5) Uani d . 1 C
C9 0.6903(2) 0.9284(2) 0.20166(16) 0.0414(5) Uani d . 1 C
C10 0.7962(2) 1.0245(2) 0.22337(17) 0.0446(5) Uani d . 1 C
H10 0.8280 1.0441 0.1733 0.053 Uiso calc R 1 H
C11 0.85451(19) 1.0912(2) 0.31953(17) 0.0397(5) Uani d . 1 C
C12 0.8041(2) 1.0601(2) 0.39365(16) 0.0398(5) Uani d . 1 C
C13 0.6992(2) 0.9629(2) 0.37092(16) 0.0411(5) Uani d . 1 C
H13 0.6679 0.9425 0.4211 0.049 Uiso calc R 1 H
C14 0.6327(2) 0.8583(3) 0.10160(19) 0.0523(6) Uani d . 1 C
C15 0.8625(2) 1.1302(3) 0.49359(18) 0.0486(6) Uani d . 1 C
C16 0.9668(2) 1.1868(3) 0.34467(18) 0.0489(6) Uani d . 1 C

loop_
_atom_site_aniso_label
_atom_site_aniso_U_11
_atom_site_aniso_U_22
_atom_site_aniso_U_33
_atom_site_aniso_U_12
_atom_site_aniso_U_13
_atom_site_aniso_U_23
N1 0.0936(18) 0.0821(18) 0.0559(14) -0.0190(14) 0.0318(13) -0.0210(13)
N2 0.0886(17) 0.0746(16) 0.0452(13) -0.0194(14) 0.0163(12) -0.0059(12)
N3 0.0593(14) 0.0664(15) 0.0825(16) -0.0152(12) 0.0320(12) -0.0097(13)
C1 0.0471(15) 0.0470(15) 0.113(3) 0.0033(12) 0.0308(16) 0.0089(17)
C2 0.0537(15) 0.0567(16) 0.0691(18) -0.0015(13) 0.0042(14) 0.0188(14)
C3 0.0553(14) 0.0455(14) 0.0486(14) -0.0060(12) 0.0156(11) 0.0021(11)
C4 0.0449(12) 0.0232(10) 0.0483(13) -0.0073(9) 0.0187(10) -0.0002(9)
C5 0.0563(14) 0.0425(13) 0.0559(15) -0.0033(11) 0.0261(12) 0.0046(11)
C6 0.0626(16) 0.0558(16) 0.086(2) 0.0009(14) 0.0426(16) -0.0002(15)
C7 0.0533(14) 0.0271(10) 0.0512(13) -0.0033(10) 0.0209(11) 0.0002(10)
C8 0.0409(11) 0.0265(10) 0.0454(12) 0.0066(9) 0.0160(10) 0.0022(9)
C9 0.0486(12) 0.0347(11) 0.0415(12) 0.0053(10) 0.0186(10) -0.0031(10)
C10 0.0519(13) 0.0410(13) 0.0484(13) 0.0026(11) 0.0280(11) 0.0005(10)
C11 0.0384(11) 0.0313(11) 0.0498(13) 0.0031(9) 0.0179(10) 0.0011(10)
C12 0.0416(12) 0.0339(11) 0.0407(12) 0.0054(9) 0.0131(9) 0.0028(9)
C13 0.0464(12) 0.0365(12) 0.0424(13) 0.0025(10) 0.0197(10) 0.0038(10)
C14 0.0619(15) 0.0476(14) 0.0520(15) -0.0044(12) 0.0274(13) -0.0053(12)
C15 0.0521(14) 0.0457(13) 0.0428(13) -0.0026(11) 0.0135(11) 0.0039(11)
C16 0.0462(13) 0.0471(13) 0.0563(15) 0.0021(11) 0.0235(12) -0.0017(12)

loop_
_atom_type_symbol
_atom_type_description
_atom_type_scat_dispersion_real
_atom_type_scat_dispersion_imag
_atom_type_scat_source
C C 0.0033 0.0016 'International Tables Vol C Tables 4.2.6.8 and 6.1.1.4'
H H 0.0000 0.0000 'International Tables Vol C Tables 4.2.6.8 and 6.1.1.4'
N N 0.0061 0.0033 'International Tables Vol C Tables 4.2.6.8 and 6.1.1.4'

loop_
_geom_angle_atom_site_label_1
_geom_angle_atom_site_label_2
_geom_angle_atom_site_label_3
_geom_angle
_geom_angle_publ_flag
C6 C1 C2 119.3(3) ?
C6 C1 H1 120.4 ?
C2 C1 H1 120.4 ?
C1 C2 C3 120.2(3) ?
C1 C2 H2 119.9 ?
C3 C2 H2 119.9 ?
C4 C3 C2 121.0(2) ?
C4 C3 H3 119.5 ?
C2 C3 H3 119.5 ?
C3 C4 C5 118.2(2) ?
C3 C4 C7 121.5(2) ?
C5 C4 C7 120.4(2) ?
C6 C5 C4 120.8(2) ?
C6 C5 H5 119.6 ?
C4 C5 H5 119.6 ?
C1 C6 C5 120.6(3) ?
C1 C6 H6 119.7 ?
C5 C6 H6 119.7 ?
C4 C7 C8 112.26(17) yes
C4 C7 H7A 109.2 ?
C8 C7 H7A 109.2 ?
C4 C7 H7B 109.2 ?
C8 C7 H7B 109.2 ?
H7A C7 H7B 107.9 ?
C13 C8 C9 117.26(19) ?
C13 C8 C7 119.9(2) ?
C9 C8 C7 122.80(19) ?
C10 C9 C8 122.0(2) ?
C10 C9 C14 118.9(2) ?
C8 C9 C14 119.2(2) ?
C11 C10 C9 120.0(2) ?
C11 C10 H10 120.0 ?
C9 C10 H10 120.0 ?
C10 C11 C12 118.8(2) ?
C10 C11 C16 120.8(2) ?
C12 C11 C16 120.3(2) ?
C13 C12 C11 120.4(2) ?
C13 C12 C15 120.0(2) ?
C11 C12 C15 119.6(2) ?
C12 C13 C8 121.6(2) ?
C12 C13 H13 119.2 ?
C8 C13 H13 119.2 ?
N1 C14 C9 178.8(3) ?
N2 C15 C12 179.4(3) ?
N3 C16 C11 177.0(3) ?

loop_
_geom_bond_atom_site_label_1
_geom_bond_atom_site_label_2
_geom_bond_distance
_geom_bond_publ_flag
N1 C14 1.138(3) ?
N2 C15 1.135(3) ?
N3 C16 1.133(3) ?
C1 C6 1.369(4) ?
C1 C2 1.376(4) ?
C1 H1 0.9300 ?
C2 C3 1.381(3) ?
C2 H2 0.9300 ?
C3 C4 1.378(3) ?
C3 H3 0.9300 ?
C4 C5 1.384(3) ?
C4 C7 1.505(3) yes
C5 C6 1.374(3) ?
C5 H5 0.9300 ?
C6 H6 0.9300 ?
C7 C8 1.506(3) yes
C7 H7A 0.9700 ?
C7 H7B 0.9700 ?
C8 C13 1.387(3) ?
C8 C9 1.403(3) ?
C9 C10 1.385(3) ?
C9 C14 1.440(3) yes
C10 C11 1.384(3) ?
C10 H10 0.9300 ?
C11 C12 1.407(3) ?
C11 C16 1.434(3) yes
C12 C13 1.381(3) ?
C12 C15 1.439(3) yes
C13 H13 0.9300 ?

loop_
_geom_hbond_atom_site_label_D
_geom_hbond_atom_site_label_H
_geom_hbond_atom_site_label_A
_geom_hbond_site_symmetry_A
_geom_hbond_distance_DH
_geom_hbond_distance_HA
_geom_hbond_distance_DA
_geom_hbond_angle_DHA
_geom_hbond_publ_flag
C1 H1 N2 4_485 0.93 2.73 3.621(3) 161 yes

loop_
_geom_torsion_atom_site_label_1
_geom_torsion_atom_site_label_2
_geom_torsion_atom_site_label_3
_geom_torsion_atom_site_label_4
_geom_torsion
C6 C1 C2 C3 -0.4(4)
C1 C2 C3 C4 -0.3(4)
C2 C3 C4 C5 0.9(3)
C2 C3 C4 C7 -177.7(2)
C3 C4 C5 C6 -1.0(3)
C7 C4 C5 C6 177.7(2)
C2 C1 C6 C5 0.4(4)
C4 C5 C6 C1 0.3(4)
C3 C4 C7 C8 84.3(3)
C5 C4 C7 C8 -94.3(2)
C4 C7 C8 C13 81.2(2)
C4 C7 C8 C9 -98.9(2)
C13 C8 C9 C10 0.4(3)
C7 C8 C9 C10 -179.6(2)
C13 C8 C9 C14 178.92(19)
C7 C8 C9 C14 -1.0(3)
C8 C9 C10 C11 -0.4(3)
C14 C9 C10 C11 -178.9(2)
C9 C10 C11 C12 -0.2(3)
C9 C10 C11 C16 177.9(2)
C10 C11 C12 C13 0.8(3)
C16 C11 C12 C13 -177.3(2)
C10 C11 C12 C15 -179.2(2)
C16 C11 C12 C15 2.7(3)
C11 C12 C13 C8 -0.8(3)
C15 C12 C13 C8 179.2(2)
C9 C8 C13 C12 0.2(3)
C7 C8 C13 C12 -179.79(19)

loop_
_cod_related_entry_id
_cod_related_entry_database
_cod_related_entry_code
1 ChemSpider 21127063
